data_2020417
loop_
_publ_author_name
'Samigullin, Kamil'
'Soltani, Yashar'
'Lerner, Hans-Wolfram'
'Wagner, Matthias'
'Bolte, Michael'

_publ_section_title
;
 Conformational studies on heteroleptic trifluoromethyl-substituted
 phenylboranes
;
_journal_coeditor_code SK3617
_journal_issue 3
_journal_name_full 'Acta Crystallographica Section C'
_journal_page_first 189
_journal_page_last 197
_journal_paper_doi 10.1107/S2053229616002242
_journal_volume 72
_journal_year 2016
_chemical_formula_iupac 'C24 H9 B F18'
_chemical_formula_moiety 'C24 H9 B F18'
_chemical_formula_sum 'C24 H9 B F18'
_chemical_formula_weight 650.12
_chemical_name_systematic
;
[2,6-Bis(trifluoromethyl)phenyl]bis[3,5-bis(trifluoromethyl)phenyl]borane
;
_space_group_crystal_system triclinic
_space_group_IT_number 2
_space_group_name_Hall '-P 1'
_space_group_name_H-M_alt 'P -1'
_symmetry_space_group_name_Hall '-P 1'
_symmetry_space_group_name_H-M 'P -1'
_atom_sites_solution_hydrogens geom
_audit_creation_method SHELXL-2014/6
_cell_angle_alpha 117.067(8)
_cell_angle_beta 101.774(9)
_cell_angle_gamma 100.795(9)
_cell_formula_units_Z 2
_cell_length_a 10.8257(11)
_cell_length_b 11.4704(13)
_cell_length_c 12.0198(14)
_cell_measurement_reflns_used 11788
_cell_measurement_temperature 173(2)
_cell_measurement_theta_max 25.78
_cell_measurement_theta_min 3.39
_cell_volume 1232.1(3)
_computing_cell_refinement
;
X-AREA (Stoe & Cie, 2001)
;
_computing_data_collection
;
X-AREA (Stoe & Cie, 2001)
;
_computing_data_reduction
;
X-AREA (Stoe & Cie, 2001)
;
_computing_molecular_graphics
;
XP in SHELXTL-Plus (Sheldrick, 2008)
;
_computing_publication_material
;
SHELXL2014 (Sheldrick, 2015) and publCIF (Westrip, 2010)
;
_computing_structure_refinement
;
SHELXL2014 (Sheldrick, 2015)
;
_computing_structure_solution
;
SHELXS (Sheldrick, 2008)
;
_diffrn_ambient_temperature 173(2)
_diffrn_measured_fraction_theta_full 0.992
_diffrn_measured_fraction_theta_max 0.986
_diffrn_measurement_device_type 'Stoe IPDS II two-circle'
_diffrn_measurement_method \w
_diffrn_radiation_type MoK\a
_diffrn_radiation_wavelength 0.71073
_diffrn_reflns_av_R_equivalents 0.0242
_diffrn_reflns_limit_h_max 12
_diffrn_reflns_limit_h_min -13
_diffrn_reflns_limit_k_max 13
_diffrn_reflns_limit_k_min -13
_diffrn_reflns_limit_l_max 14
_diffrn_reflns_limit_l_min -14
_diffrn_reflns_number 9949
_diffrn_reflns_theta_full 25.000
_diffrn_reflns_theta_max 25.593
_diffrn_reflns_theta_min 3.395
_exptl_absorpt_coefficient_mu 0.197
_exptl_absorpt_correction_T_max 1.000
_exptl_absorpt_correction_T_min 0.627
_exptl_absorpt_correction_type multi-scan
_exptl_absorpt_process_details
;
(X-AREA; Stoe & Cie, 2001)
;
_exptl_crystal_colour colourless
_exptl_crystal_density_diffrn 1.752
_exptl_crystal_description block
_exptl_crystal_F_000 640
_exptl_crystal_size_max 0.280
_exptl_crystal_size_mid 0.280
_exptl_crystal_size_min 0.260
_refine_diff_density_max 0.449
_refine_diff_density_min -0.262
_refine_ls_extinction_method none
_refine_ls_goodness_of_fit_ref 1.063
_refine_ls_hydrogen_treatment constr
_refine_ls_matrix_type full
_refine_ls_number_parameters 444
_refine_ls_number_reflns 4566
_refine_ls_number_restraints 36
_refine_ls_restrained_S_all 1.061
_refine_ls_R_factor_all 0.0617
_refine_ls_R_factor_gt 0.0461
_refine_ls_shift/su_max 0.000
_refine_ls_shift/su_mean 0.000
_refine_ls_structure_factor_coef Fsqd
_refine_ls_weighting_details 'w=1/[\s^2^(Fo^2^)+(0.0545P)^2^+0.5993P] where P=(Fo^2^+2Fc^2^)/3'
_refine_ls_weighting_scheme calc
_refine_ls_wR_factor_gt 0.1088
_refine_ls_wR_factor_ref 0.1153
_reflns_number_gt 3599
_reflns_number_total 4566
_reflns_threshold_expression 'I > 2\s(I)'
_cod_data_source_file sk3617sup1.cif
_cod_data_source_block III
_cod_depositor_comments 'Adding full bibliography for 2020415--2020419.cif.'
_cod_database_code 2020417
_cod_database_fobs_code 2020417
_shelx_space_group_comment
;
The symmetry employed for this shelxl refinement is uniquely defined
by the following loop, which should always be used as a source of
symmetry information in preference to the above space-group names.
They are only intended as comments.
;
_shelx_estimated_absorpt_t_min 0.947
_shelx_estimated_absorpt_t_max 0.951
_shelxl_version_number 2014/6

loop_
_space_group_symop_operation_xyz
'x, y, z'
'-x, -y, -z'

loop_
_atom_site_type_symbol
_atom_site_label
_atom_site_fract_x
_atom_site_fract_y
_atom_site_fract_z
_atom_site_U_iso_or_equiv
_atom_site_adp_type
_atom_site_calc_flag
_atom_site_occupancy
_atom_site_disorder_assembly
_atom_site_disorder_group
B B1 0.5262(2) 0.2224(2) 0.4262(2) 0.0223(5) Uani d 1 . .
C C1 0.56941(18) 0.1715(2) 0.29700(19) 0.0214(4) Uani d 1 . .
C C2 0.5499(2) 0.2273(2) 0.21419(19) 0.0254(4) Uani d 1 . .
C C3 0.6023(2) 0.1946(2) 0.1116(2) 0.0331(5) Uani d 1 . .
H H3 0.5889 0.2353 0.0587 0.040 Uiso calc 1 . .
C C4 0.6737(2) 0.1031(3) 0.0861(2) 0.0377(6) Uani d 1 . .
H H4 0.7114 0.0827 0.0173 0.045 Uiso calc 1 . .
C C5 0.6903(2) 0.0416(2) 0.1609(2) 0.0339(5) Uani d 1 . .
H H5 0.7365 -0.0243 0.1414 0.041 Uiso calc 1 . .
C C6 0.63938(19) 0.0759(2) 0.2652(2) 0.0257(4) Uani d 1 . .
C C7 0.4670(2) 0.3208(2) 0.2335(2) 0.0329(5) Uani d 1 . .
C C8 0.6618(2) 0.0072(2) 0.3441(2) 0.0340(5) Uani d 1 . .
C C11 0.3771(2) 0.1756(2) 0.41632(19) 0.0227(4) Uani d 1 . .
C C12 0.3316(2) 0.2580(2) 0.5158(2) 0.0258(4) Uani d 1 . .
H H12 0.3929 0.3415 0.5908 0.031 Uiso calc 1 . .
C C13 0.1994(2) 0.2210(2) 0.5078(2) 0.0299(5) Uani d 1 . .
C C14 0.1082(2) 0.0987(2) 0.3997(2) 0.0319(5) Uani d 1 . .
H H14 0.0177 0.0725 0.3945 0.038 Uiso calc 1 . .
C C15 0.1508(2) 0.0153(2) 0.2997(2) 0.0299(5) Uani d 1 . .
C C16 0.2832(2) 0.0537(2) 0.3073(2) 0.0257(4) Uani d 1 . .
H H16 0.3105 -0.0038 0.2371 0.031 Uiso calc 1 . .
C C17 0.1577(3) 0.3145(3) 0.6186(3) 0.0448(6) Uani d 1 . .
C C18 0.0544(3) -0.1163(3) 0.1814(3) 0.0518(8) Uani d 1 . .
C C21 0.6378(2) 0.3241(2) 0.56405(19) 0.0232(4) Uani d 1 . .
C C22 0.6306(2) 0.3189(2) 0.6765(2) 0.0251(4) Uani d 1 . .
H H22 0.5570 0.2525 0.6689 0.030 Uiso calc 1 . .
C C23 0.7290(2) 0.4089(2) 0.7994(2) 0.0272(5) Uani d 1 . .
C C24 0.8361(2) 0.5084(2) 0.8140(2) 0.0282(5) Uani d 1 . .
H H24 0.9024 0.5707 0.8982 0.034 Uiso calc 1 . .
C C25 0.8450(2) 0.5154(2) 0.7035(2) 0.0259(4) Uani d 1 . .
C C26 0.74900(19) 0.4235(2) 0.5795(2) 0.0240(4) Uani d 1 . .
H H26 0.7586 0.4279 0.5046 0.029 Uiso calc 1 . .
C C27 0.7153(2) 0.3991(3) 0.9168(2) 0.0371(5) Uani d 1 . .
C C28 0.9594(2) 0.6269(2) 0.7219(2) 0.0324(5) Uani d 1 . .
F F71 0.49464(17) 0.40522(16) 0.18732(15) 0.0518(4) Uani d 1 . .
F F72 0.33610(14) 0.24944(16) 0.17273(16) 0.0498(4) Uani d 1 . .
F F73 0.48280(15) 0.40247(14) 0.36250(13) 0.0414(3) Uani d 1 . .
F F81 0.6458(2) -0.12681(17) 0.26873(19) 0.0643(5) Uani d 1 . .
F F82 0.78382(14) 0.0646(2) 0.43363(19) 0.0648(5) Uani d 1 . .
F F83 0.57691(13) 0.01272(14) 0.41241(14) 0.0378(3) Uani d 1 . .
F F171 0.2098(3) 0.3196(3) 0.7294(2) 0.0817(11) Uani d 0.871(5) A 1
F F172 0.0319(4) 0.2901(5) 0.5902(5) 0.0911(17) Uani d 0.871(5) A 1
F F173 0.2064(2) 0.4501(2) 0.6501(3) 0.0623(8) Uani d 0.871(5) A 1
F F174 0.0193(17) 0.2964(15) 0.5800(16) 0.010(3) Uani d 0.129(5) A 2
F F175 0.2283(15) 0.4153(18) 0.7029(16) 0.059(5) Uani d 0.129(5) A 2
F F176 0.1050(18) 0.2177(19) 0.6667(18) 0.074(5) Uani d 0.129(5) A 2
F F181 0.0771(2) -0.1419(3) 0.07081(19) 0.0933(13) Uani d 0.895(6) B 1
F F182 0.0659(2) -0.2290(2) 0.1909(3) 0.0779(10) Uani d 0.895(6) B 1
F F183 -0.07142(18) -0.1245(3) 0.1674(3) 0.0785(10) Uani d 0.895(6) B 1
F F184 -0.005(2) -0.073(2) 0.088(2) 0.081(7) Uani d 0.105(6) B 2
F F185 0.0866(17) -0.2036(19) 0.1295(18) 0.051(5) Uani d 0.105(6) B 2
F F186 -0.039(4) -0.160(4) 0.199(4) 0.122(13) Uani d 0.105(6) B 2
F F271 0.6242(2) 0.4506(2) 0.96013(18) 0.0727(6) Uani d 1 . .
F F272 0.82892(17) 0.4629(2) 1.01840(15) 0.0611(5) Uani d 1 . .
F F273 0.67790(19) 0.26711(17) 0.88816(16) 0.0595(5) Uani d 1 . .
F F281 0.97983(17) 0.60321(18) 0.60979(15) 0.0634(5) Uani d 1 . .
F F282 1.07317(13) 0.64251(17) 0.80379(16) 0.0530(4) Uani d 1 . .
F F283 0.94068(16) 0.75009(15) 0.77561(18) 0.0552(4) Uani d 1 . .

loop_
_atom_site_aniso_label
_atom_site_aniso_U_11
_atom_site_aniso_U_22
_atom_site_aniso_U_33
_atom_site_aniso_U_12
_atom_site_aniso_U_13
_atom_site_aniso_U_23
B1 0.0256(11) 0.0184(10) 0.0232(11) 0.0055(9) 0.0083(9) 0.0114(9)
C1 0.0175(9) 0.0190(9) 0.0193(9) -0.0008(7) 0.0044(7) 0.0064(8)
C2 0.0257(10) 0.0220(10) 0.0204(10) -0.0006(8) 0.0050(8) 0.0086(8)
C3 0.0352(12) 0.0336(12) 0.0230(10) -0.0008(10) 0.0094(9) 0.0132(9)
C4 0.0314(12) 0.0415(13) 0.0274(11) -0.0008(10) 0.0168(10) 0.0095(10)
C5 0.0248(11) 0.0340(12) 0.0342(12) 0.0068(9) 0.0143(9) 0.0099(10)
C6 0.0185(9) 0.0238(10) 0.0269(10) 0.0026(8) 0.0065(8) 0.0088(9)
C7 0.0419(13) 0.0283(11) 0.0284(11) 0.0080(10) 0.0091(10) 0.0168(10)
C8 0.0274(11) 0.0342(12) 0.0428(13) 0.0132(9) 0.0135(10) 0.0196(11)
C11 0.0261(10) 0.0225(10) 0.0200(9) 0.0070(8) 0.0085(8) 0.0113(8)
C12 0.0283(11) 0.0235(10) 0.0224(10) 0.0071(8) 0.0081(8) 0.0098(9)
C13 0.0306(11) 0.0360(12) 0.0287(11) 0.0159(9) 0.0145(9) 0.0170(10)
C14 0.0239(10) 0.0385(12) 0.0342(12) 0.0090(9) 0.0125(9) 0.0185(10)
C15 0.0256(11) 0.0293(11) 0.0298(11) 0.0059(9) 0.0080(9) 0.0128(10)
C16 0.0251(10) 0.0269(11) 0.0220(10) 0.0075(8) 0.0094(8) 0.0098(9)
C17 0.0386(14) 0.0547(17) 0.0378(14) 0.0222(13) 0.0199(12) 0.0154(13)
C18 0.0257(13) 0.0451(16) 0.0540(17) 0.0013(11) 0.0124(12) 0.0057(14)
C21 0.0242(10) 0.0222(10) 0.0221(10) 0.0070(8) 0.0085(8) 0.0104(8)
C22 0.0247(10) 0.0250(10) 0.0251(10) 0.0060(8) 0.0089(8) 0.0128(9)
C23 0.0322(11) 0.0288(11) 0.0223(10) 0.0126(9) 0.0092(9) 0.0134(9)
C24 0.0284(11) 0.0281(11) 0.0198(10) 0.0070(9) 0.0030(8) 0.0087(9)
C25 0.0241(10) 0.0249(10) 0.0256(10) 0.0069(8) 0.0071(8) 0.0113(9)
C26 0.0244(10) 0.0250(10) 0.0210(10) 0.0053(8) 0.0079(8) 0.0113(8)
C27 0.0416(13) 0.0452(14) 0.0257(11) 0.0127(11) 0.0115(10) 0.0193(11)
C28 0.0296(11) 0.0320(12) 0.0262(11) 0.0018(9) 0.0062(9) 0.0120(10)
F71 0.0776(11) 0.0467(9) 0.0523(9) 0.0242(8) 0.0258(8) 0.0385(8)
F72 0.0355(8) 0.0479(9) 0.0576(9) 0.0156(7) 0.0057(7) 0.0237(8)
F73 0.0629(9) 0.0333(7) 0.0330(7) 0.0238(7) 0.0200(7) 0.0162(6)
F81 0.1004(14) 0.0431(9) 0.0754(12) 0.0451(9) 0.0482(11) 0.0346(9)
F82 0.0299(8) 0.1001(14) 0.0803(12) 0.0132(8) 0.0045(8) 0.0672(12)
F83 0.0416(7) 0.0403(8) 0.0493(8) 0.0182(6) 0.0243(6) 0.0311(7)
F171 0.128(2) 0.119(2) 0.0365(12) 0.091(2) 0.0500(14) 0.0409(14)
F172 0.0473(19) 0.098(2) 0.089(2) 0.0282(15) 0.0401(17) 0.0093(17)
F173 0.0716(14) 0.0396(11) 0.0706(15) 0.0281(10) 0.0387(12) 0.0142(10)
F174 0.010(4) 0.008(3) 0.014(4) 0.005(2) 0.0038(19) 0.006(2)
F175 0.058(5) 0.060(5) 0.058(5) 0.020(2) 0.020(3) 0.028(3)
F176 0.077(6) 0.075(6) 0.073(6) 0.024(3) 0.030(3) 0.037(3)
F181 0.0667(16) 0.101(2) 0.0287(11) -0.0264(14) 0.0038(9) -0.0066(11)
F182 0.0613(13) 0.0315(11) 0.103(2) 0.0027(9) 0.0183(13) 0.0136(11)
F183 0.0180(9) 0.0589(14) 0.0876(17) 0.0040(9) -0.0030(9) -0.0061(13)
F184 0.082(8) 0.081(8) 0.081(8) 0.025(3) 0.025(3) 0.042(4)
F185 0.050(5) 0.050(5) 0.051(5) 0.016(3) 0.017(3) 0.025(3)
F186 0.122(13) 0.122(13) 0.123(13) 0.038(5) 0.041(5) 0.063(7)
F271 0.0894(14) 0.1235(17) 0.0596(11) 0.0705(13) 0.0558(11) 0.0632(12)
F272 0.0620(10) 0.0821(12) 0.0295(8) 0.0069(9) 0.0009(7) 0.0329(8)
F273 0.0898(13) 0.0544(10) 0.0468(9) 0.0145(9) 0.0268(9) 0.0371(8)
F281 0.0588(10) 0.0633(11) 0.0354(8) -0.0220(8) 0.0174(7) 0.0147(8)
F282 0.0252(7) 0.0570(10) 0.0625(10) -0.0027(6) -0.0013(7) 0.0319(8)
F283 0.0555(9) 0.0313(8) 0.0762(11) 0.0079(7) 0.0239(8) 0.0269(8)

loop_
_atom_type_symbol
_atom_type_description
_atom_type_scat_dispersion_real
_atom_type_scat_dispersion_imag
_atom_type_scat_source
C C 0.0033 0.0016 'International Tables Vol C Tables 4.2.6.8 and 6.1.1.4'
H H 0.0000 0.0000 'International Tables Vol C Tables 4.2.6.8 and 6.1.1.4'
B B 0.0013 0.0007 'International Tables Vol C Tables 4.2.6.8 and 6.1.1.4'
F F 0.0171 0.0103 'International Tables Vol C Tables 4.2.6.8 and 6.1.1.4'

loop_
_geom_angle_atom_site_label_1
_geom_angle_atom_site_label_2
_geom_angle_atom_site_label_3
_geom_angle
C11 B1 C21 120.79(18)
C11 B1 C1 121.32(17)
C21 B1 C1 117.87(17)
C6 C1 C2 115.86(18)
C6 C1 B1 121.37(18)
C2 C1 B1 122.57(18)
C3 C2 C1 121.9(2)
C3 C2 C7 118.4(2)
C1 C2 C7 119.59(18)
C4 C3 C2 120.3(2)
C4 C3 H3 119.8
C2 C3 H3 119.8
C5 C4 C3 119.7(2)
C5 C4 H4 120.1
C3 C4 H4 120.1
C4 C5 C6 120.0(2)
C4 C5 H5 120.0
C6 C5 H5 120.0
C5 C6 C1 122.1(2)
C5 C6 C8 117.7(2)
C1 C6 C8 120.21(19)
F71 C7 F72 106.46(18)
F71 C7 F73 106.39(18)
F72 C7 F73 106.15(19)
F71 C7 C2 113.51(19)
F72 C7 C2 111.84(18)
F73 C7 C2 112.00(18)
F81 C8 F82 106.5(2)
F81 C8 F83 105.64(19)
F82 C8 F83 105.7(2)
F81 C8 C6 112.8(2)
F82 C8 C6 113.00(19)
F83 C8 C6 112.60(18)
C12 C11 C16 117.25(18)
C12 C11 B1 120.42(18)
C16 C11 B1 122.30(18)
C13 C12 C11 121.62(19)
C13 C12 H12 119.2
C11 C12 H12 119.2
C12 C13 C14 120.2(2)
C12 C13 C17 118.7(2)
C14 C13 C17 121.1(2)
C15 C14 C13 119.3(2)
C15 C14 H14 120.4
C13 C14 H14 120.4
C14 C15 C16 120.4(2)
C14 C15 C18 120.4(2)
C16 C15 C18 119.3(2)
C15 C16 C11 121.3(2)
C15 C16 H16 119.4
C11 C16 H16 119.4
F175 C17 F174 119.6(11)
F172 C17 F171 111.3(3)
F172 C17 F173 104.0(3)
F171 C17 F173 103.4(3)
F175 C17 C13 121.9(8)
F174 C17 C13 113.1(7)
F172 C17 C13 114.1(3)
F171 C17 C13 112.7(2)
F173 C17 C13 110.4(2)
F175 C17 F176 111.1(11)
F174 C17 F176 78.7(8)
C13 C17 F176 101.4(7)
F185 C18 F186 105(2)
F183 C18 F181 110.2(3)
F183 C18 F182 104.4(3)
F181 C18 F182 103.3(3)
F185 C18 F184 109.8(13)
F186 C18 F184 100(2)
F185 C18 C15 120.9(9)
F186 C18 C15 114.2(19)
F183 C18 C15 113.7(2)
F181 C18 C15 113.2(2)
F182 C18 C15 111.2(3)
F184 C18 C15 104.4(8)
C22 C21 C26 117.42(18)
C22 C21 B1 120.89(18)
C26 C21 B1 121.69(18)
C23 C22 C21 121.37(19)
C23 C22 H22 119.3
C21 C22 H22 119.3
C24 C23 C22 120.66(19)
C24 C23 C27 120.32(19)
C22 C23 C27 119.0(2)
C23 C24 C25 118.81(19)
C23 C24 H24 120.6
C25 C24 H24 120.6
C24 C25 C26 120.95(19)
C24 C25 C28 118.09(19)
C26 C25 C28 120.95(19)
C25 C26 C21 120.74(19)
C25 C26 H26 119.6
C21 C26 H26 119.6
F271 C27 F272 107.7(2)
F271 C27 F273 105.8(2)
F272 C27 F273 105.5(2)
F271 C27 C23 112.5(2)
F272 C27 C23 113.0(2)
F273 C27 C23 111.91(19)
F281 C28 F282 107.16(19)
F281 C28 F283 106.6(2)
F282 C28 F283 105.86(18)
F281 C28 C25 113.13(18)
F282 C28 C25 111.74(19)
F283 C28 C25 111.91(19)

loop_
_geom_bond_atom_site_label_1
_geom_bond_atom_site_label_2
_geom_bond_distance
B1 C11 1.564(3)
B1 C21 1.569(3)
B1 C1 1.595(3)
C1 C6 1.404(3)
C1 C2 1.410(3)
C2 C3 1.388(3)
C2 C7 1.494(3)
C3 C4 1.378(4)
C3 H3 0.9500
C4 C5 1.378(4)
C4 H4 0.9500
C5 C6 1.395(3)
C5 H5 0.9500
C6 C8 1.495(3)
C7 F71 1.336(3)
C7 F72 1.346(3)
C7 F73 1.349(3)
C8 F81 1.335(3)
C8 F82 1.337(3)
C8 F83 1.344(3)
C11 C12 1.397(3)
C11 C16 1.401(3)
C12 C13 1.385(3)
C12 H12 0.9500
C13 C14 1.389(3)
C13 C17 1.501(3)
C14 C15 1.385(3)
C14 H14 0.9500
C15 C16 1.389(3)
C15 C18 1.497(3)
C16 H16 0.9500
C17 F175 1.111(16)
C17 F174 1.419(18)
C17 F172 1.277(5)
C17 F171 1.305(3)
C17 F173 1.384(4)
C17 F176 1.541(17)
C18 F185 1.079(18)
C18 F186 1.15(4)
C18 F183 1.318(4)
C18 F181 1.311(4)
C18 F182 1.375(4)
C18 F184 1.50(2)
C21 C22 1.397(3)
C21 C26 1.409(3)
C22 C23 1.394(3)
C22 H22 0.9500
C23 C24 1.385(3)
C23 C27 1.500(3)
C24 C25 1.389(3)
C24 H24 0.9500
C25 C26 1.392(3)
C25 C28 1.501(3)
C26 H26 0.9500
C27 F271 1.319(3)
C27 F272 1.333(3)
C27 F273 1.347(3)
C28 F281 1.323(3)
C28 F282 1.334(3)
C28 F283 1.336(3)

loop_
_geom_torsion_atom_site_label_1
_geom_torsion_atom_site_label_2
_geom_torsion_atom_site_label_3
_geom_torsion_atom_site_label_4
_geom_torsion
C11 B1 C1 C6 -108.6(2)
C21 B1 C1 C6 72.9(2)
C11 B1 C1 C2 76.8(2)
C21 B1 C1 C2 -101.8(2)
C6 C1 C2 C3 -3.0(3)
B1 C1 C2 C3 171.96(18)
C6 C1 C2 C7 174.99(17)
B1 C1 C2 C7 -10.1(3)
C1 C2 C3 C4 1.3(3)
C7 C2 C3 C4 -176.72(19)
C2 C3 C4 C5 1.6(3)
C3 C4 C5 C6 -2.5(3)
C4 C5 C6 C1 0.6(3)
C4 C5 C6 C8 -179.26(19)
C2 C1 C6 C5 2.0(3)
B1 C1 C6 C5 -172.98(18)
C2 C1 C6 C8 -178.07(18)
B1 C1 C6 C8 6.9(3)
C3 C2 C7 F71 -25.5(3)
C1 C2 C7 F71 156.50(18)
C3 C2 C7 F72 95.0(2)
C1 C2 C7 F72 -83.0(2)
C3 C2 C7 F73 -145.98(19)
C1 C2 C7 F73 36.0(3)
C5 C6 C8 F81 -41.2(3)
C1 C6 C8 F81 138.9(2)
C5 C6 C8 F82 79.7(3)
C1 C6 C8 F82 -100.3(2)
C5 C6 C8 F83 -160.63(18)
C1 C6 C8 F83 19.5(3)
C21 B1 C11 C12 24.7(3)
C1 B1 C11 C12 -153.81(19)
C21 B1 C11 C16 -157.56(19)
C1 B1 C11 C16 24.0(3)
C16 C11 C12 C13 0.3(3)
B1 C11 C12 C13 178.17(19)
C11 C12 C13 C14 0.6(3)
C11 C12 C13 C17 179.9(2)
C12 C13 C14 C15 -0.8(3)
C17 C13 C14 C15 -180.0(2)
C13 C14 C15 C16 -0.1(3)
C13 C14 C15 C18 -179.3(2)
C14 C15 C16 C11 1.0(3)
C18 C15 C16 C11 -179.7(2)
C12 C11 C16 C15 -1.1(3)
B1 C11 C16 C15 -179.0(2)
C12 C13 C17 F175 4.2(13)
C14 C13 C17 F175 -176.6(13)
C12 C13 C17 F174 157.8(6)
C14 C13 C17 F174 -22.9(6)
C12 C13 C17 F172 164.8(3)
C14 C13 C17 F172 -15.9(4)
C12 C13 C17 F171 -66.9(3)
C14 C13 C17 F171 112.4(3)
C12 C13 C17 F173 48.2(3)
C14 C13 C17 F173 -132.6(3)
C12 C13 C17 F176 -119.7(7)
C14 C13 C17 F176 59.5(8)
C14 C15 C18 F185 -149.5(14)
C16 C15 C18 F185 31.2(15)
C14 C15 C18 F186 -22(2)
C16 C15 C18 F186 159(2)
C14 C15 C18 F183 16.1(4)
C16 C15 C18 F183 -163.2(3)
C14 C15 C18 F181 142.8(3)
C16 C15 C18 F181 -36.5(4)
C14 C15 C18 F182 -101.4(3)
C16 C15 C18 F182 79.3(3)
C14 C15 C18 F184 86.3(10)
C16 C15 C18 F184 -92.9(10)
C11 B1 C21 C22 35.2(3)
C1 B1 C21 C22 -146.3(2)
C11 B1 C21 C26 -145.1(2)
C1 B1 C21 C26 33.4(3)
C26 C21 C22 C23 0.4(3)
B1 C21 C22 C23 -179.89(19)
C21 C22 C23 C24 1.2(3)
C21 C22 C23 C27 179.5(2)
C22 C23 C24 C25 -1.1(3)
C27 C23 C24 C25 -179.4(2)
C23 C24 C25 C26 -0.7(3)
C23 C24 C25 C28 178.0(2)
C24 C25 C26 C21 2.3(3)
C28 C25 C26 C21 -176.4(2)
C22 C21 C26 C25 -2.1(3)
B1 C21 C26 C25 178.18(19)
C24 C23 C27 F271 103.8(3)
C22 C23 C27 F271 -74.5(3)
C24 C23 C27 F272 -18.3(3)
C22 C23 C27 F272 163.4(2)
C24 C23 C27 F273 -137.2(2)
C22 C23 C27 F273 44.5(3)
C24 C25 C28 F281 162.8(2)
C26 C25 C28 F281 -18.5(3)
C24 C25 C28 F282 41.7(3)
C26 C25 C28 F282 -139.6(2)
C24 C25 C28 F283 -76.8(3)
C26 C25 C28 F283 101.9(2)
